data_7041985
loop_
_publ_author_name
'Lii, Kwang-Hwa'
'Lee, Tsu-Chien'
'Liu, Sheng-Nan'
'Wang, Sue-Lein'

_publ_section_title
;
 Hydrothermal synthesis and crystal structures of Sr2V(PO4)2(H2PO4) and
 Sr2Fe(PO4)2(H2PO4)
;
_journal_name_full 'Journal of the Chemichal Society, Dalton Transactions'
_journal_page_first 1051
_journal_page_last 1054
_journal_paper_doi 10.1039/DT9930001051
_journal_year 1993
_chemical_formula_sum 'Fe H2 O12 P3 Sr2'
_chemical_formula_weight 518.0
_space_group_IT_number 15
_symmetry_cell_setting monoclinic
_symmetry_Int_Tables_number 15
_symmetry_space_group_name_Hall '-C 2yc'
_symmetry_space_group_name_H-M 'C 1 2/c 1'
_cell_angle_alpha 90.
_cell_angle_beta 125.45(1)
_cell_angle_gamma 90.
_cell_formula_units_Z 4
_cell_length_a 11.082(2)
_cell_length_b 11.737(2)
_cell_length_c 8.961(2)
_cell_volume 949.5(3)
_diffrn_ambient_temperature 297
_diffrn_radiation_probe x-ray
_diffrn_radiation_type MoK\a
_diffrn_radiation_wavelength 0.71069
_exptl_absorpt_coefficient_mu 12.93
_exptl_crystal_density_diffrn 3.624
_exptl_crystal_F_000 980
_refine_ls_number_parameters 85
_refine_ls_number_reflns 843
_refine_ls_R_factor_gt 0.0273
_refine_ls_wR_factor_gt 0.0278
_cod_data_source_file J-Chem-Soc-Dalton-Trans-1993-1051-1054-2.cif
_cod_data_source_block 2
_cod_depositor_comments
;
H atom coordinates not given though seen on the difference map
Thermal parameters not provided, set all to 0.01
;
_cod_original_sg_symbol_H-M 'C 2/c'
_cod_original_formula_sum 'H2 Fe O12 P3 Sr2'
_cod_database_code 7041985

loop_
_symmetry_equiv_pos_site_id
_symmetry_equiv_pos_as_xyz
1 x,y,z
2 -x,y,1/2-z
3 -x,-y,-z
4 x,-y,1/2+z
5 1/2+x,1/2+y,z
6 1/2-x,1/2+y,1/2-z
7 1/2-x,1/2-y,-z
8 1/2+x,1/2-y,1/2+z

loop_
_atom_site_label
_atom_site_type_symbol
_atom_site_thermal_displace_type
_atom_site_fract_x
_atom_site_fract_y
_atom_site_fract_z
_atom_site_occupancy
_atom_site_U_iso_or_equiv
_atom_site_calc_flag
_atom_site_refinement_flags
_atom_site_disorder_assembly
_atom_site_disorder_group
Fe Fe Uiso 0.25000 0.25000 0.00000 1.000 0.0100 . . . .
P1 P Uiso 0.50000 0.46520(10) 0.25000 1.000 0.0100 . . . .
P2 P Uiso 0.55900(10) 0.19040(10) 0.0503(2) 1.000 0.0100 . . . .
O1 O Uiso 0.3690(4) 0.3961(3) 0.0984(5) 1.000 0.0100 . . . .
O2 O Uiso 0.3888(4) 0.1899(3) -0.0503(4) 1.000 0.0100 . . . .
O3 O Uiso 0.3631(4) 0.1697(3) 0.2430(4) 1.000 0.0100 . . . .
O4 O Uiso 0.5680(4) 0.5433(3) 0.1772(5) 1.000 0.0100 . . . .
O5 O Uiso 0.5916(4) 0.0898(3) -0.0300(5) 1.000 0.0100 . . . .
O6 O Uiso 0.6074(4) 0.3065(3) 0.0221(5) 1.000 0.0100 . . . .
Sr Sr Uiso 0.79918(5) 0.46011(4) 0.20460(7) 1.000 0.0100 . . . .

loop_
_geom_angle_atom_site_label_1
_geom_angle_atom_site_label_2
_geom_angle_atom_site_label_3
_geom_angle
_geom_angle_site_symmetry_1
_geom_angle_site_symmetry_2
_geom_angle_site_symmetry_3
_geom_angle_publ_flag
O1 Fe O2 90.29(18) . . . yes
O1 Fe O3 94.93(15) . . . yes
O1 Fe O1 180.00 . . 7_555 yes
O1 Fe O2 89.71(18) . . 7_555 yes
O1 Fe O3 85.07(15) . . 7_555 yes
O2 Fe O3 90.05(16) . . . yes
O1 Fe O2 89.71(18) 7_555 . . yes
O2 Fe O2 180.00 . . 7_555 yes
O2 Fe O3 89.95(16) . . 7_555 yes
O1 Fe O3 85.07(15) 7_555 . . yes
O2 Fe O3 89.95(16) 7_555 . . yes
O3 Fe O3 180.00 . . 7_555 yes
O1 Fe O2 90.29(18) 7_555 . 7_555 yes
O1 Fe O3 94.93(15) 7_555 . 7_555 yes
O2 Fe O3 90.05(16) 7_555 . 7_555 yes
O1 P1 O4 112.6(2) . . . yes
O1 P1 O1 115.7(2) . . 2_655 yes
O1 P1 O4 104.2(2) . . 2_655 yes
O1 P1 O4 104.2(2) 2_655 . . yes
O4 P1 O4 107.5(2) . . 2_655 yes
O1 P1 O4 112.6(2) 2_655 . 2_655 yes
O2 P2 O5 105.3(2) . . . yes
O2 P2 O6 109.3(2) . . . yes
O2 P2 O3 110.1(2) . . 2_655 yes
O5 P2 O6 114.0(3) . . . yes
O3 P2 O5 108.8(2) 2_655 . . yes
O3 P2 O6 109.3(2) 2_655 . . yes
Fe O1 P1 151.8(2) . . . yes
Fe O2 P2 135.7(2) . . . yes
Fe O3 P2 142.2(2) . . 2_655 yes

loop_
_geom_bond_atom_site_label_1
_geom_bond_atom_site_label_2
_geom_bond_distance
_geom_bond_site_symmetry_1
_geom_bond_site_symmetry_2
_geom_bond_publ_flag
Fe O1 2.027(4) . . yes
Fe O2 1.968(5) . . yes
Fe O3 2.009(3) . . yes
Fe O1 2.027(4) . 7_555 yes
Fe O2 1.968(5) . 7_555 yes
Fe O3 2.009(3) . 7_555 yes
P1 O1 1.524(4) . . yes
P1 O4 1.551(5) . . yes
P1 O1 1.524(4) . 2_655 yes
P1 O4 1.551(5) . 2_655 yes
P2 O2 1.549(5) . . yes
P2 O5 1.531(4) . . yes
P2 O6 1.538(4) . . yes
P2 O3 1.543(3) . 2_655 yes

loop_
_geom_torsion_atom_site_label_1
_geom_torsion_atom_site_label_2
_geom_torsion_atom_site_label_3
_geom_torsion_atom_site_label_4
_geom_torsion
_geom_torsion_site_symmetry_1
_geom_torsion_site_symmetry_2
_geom_torsion_site_symmetry_3
_geom_torsion_site_symmetry_4
_geom_torsion_publ_flag
O2 Fe O1 P1 -80.7(7) . . . . no
O3 Fe O1 P1 9.4(7) . . . . no
O2 Fe O1 P1 99.3(7) 7_555 . . . no
O3 Fe O1 P1 -170.6(7) 7_555 . . . no
O1 Fe O2 P2 41.2(3) . . . . no
O3 Fe O2 P2 -53.7(3) . . . . no
O1 Fe O2 P2 -138.8(3) 7_555 . . . no
O3 Fe O2 P2 126.3(3) 7_555 . . . no
O1 Fe O3 P2 36.1(5) . . . 2_655 no
O2 Fe O3 P2 126.4(5) . . . 2_655 no
O4 P1 O1 Fe 139.3(6) . . . . no
O1 P1 O1 Fe 19.7(7) 2_655 . . . no
O4 P1 O1 Fe -104.5(6) 2_655 . . . no
O5 P2 O2 Fe 158.0(3) . . . . no
O6 P2 O2 Fe -79.2(3) . . . . no
O3 P2 O2 Fe 40.9(4) 2_655 . . . no
